data_7120980
loop_
_publ_author_name
'Frogley, Benjamin J.'
'Hill, Anthony F.'
'Manzano, Richard A.'
'Sharma, Manab'

_publ_section_title
;
 Bis(alkylidynyl)tellurides and ditellurides
;
_journal_coden_ASTM CHCOFS
_journal_issue 14
_journal_name_full
;
 Chemical Communications (Cambridge, United Kingdom)
;
_journal_page_first 1702
_journal_page_last 1705
_journal_paper_doi 10.1039/c7cc08776d
_journal_volume 54
_journal_year 2018
_chemical_formula_sum 'C24 H27 B N6 O2 Te W'
_chemical_formula_weight 753.77
_space_group_crystal_system triclinic
_space_group_IT_number 2
_space_group_name_Hall '-P 1'
_space_group_name_H-M_alt 'P -1'
_symmetry_space_group_name_Hall '-P 1'
_symmetry_space_group_name_H-M 'P -1'
_atom_sites_solution_hydrogens geom
_audit_creation_method SHELXL-2016/6
_audit_update_record
;
2017-09-28 deposited with the CCDC.
2017-12-07 downloaded from the CCDC.
;
_cell_angle_alpha 70.872(2)
_cell_angle_beta 89.962(2)
_cell_angle_gamma 75.377(2)
_cell_formula_units_Z 4
_cell_length_a 11.1515(3)
_cell_length_b 14.7348(4)
_cell_length_c 17.8819(4)
_cell_measurement_reflns_used 28605
_cell_measurement_temperature 150.0(1)
_cell_measurement_theta_max 73.7010
_cell_measurement_theta_min 2.6140
_cell_volume 2675.28(13)
_computing_cell_refinement 'CrysAlisPro 1.171.38.46 (Rigaku OD, 2015)'
_computing_data_collection 'CrysAlisPro 1.171.38.46 (Rigaku OD, 2015)'
_computing_data_reduction 'CrysAlisPro 1.171.38.46 (Rigaku OD, 2015)'
_computing_structure_refinement 'SHELXL-2016/6 (Sheldrick, 2016)'
_diffrn_ambient_temperature 150.0(1)
_diffrn_detector_area_resol_mean 8.1297
_diffrn_measured_fraction_theta_full 1.000
_diffrn_measured_fraction_theta_max 1.000
_diffrn_measurement_device_type 'SuperNova, Dual, Cu at zero, EosS2'
_diffrn_measurement_method '\w scans'
_diffrn_radiation_type CuK\a
_diffrn_radiation_wavelength 1.54184
_diffrn_reflns_av_R_equivalents 0.0506
_diffrn_reflns_av_unetI/netI 0.0275
_diffrn_reflns_Laue_measured_fraction_full 1.000
_diffrn_reflns_Laue_measured_fraction_max 1.000
_diffrn_reflns_limit_h_max 13
_diffrn_reflns_limit_h_min -13
_diffrn_reflns_limit_k_max 17
_diffrn_reflns_limit_k_min -17
_diffrn_reflns_limit_l_max 20
_diffrn_reflns_limit_l_min -21
_diffrn_reflns_number 47991
_diffrn_reflns_point_group_measured_fraction_full 1.000
_diffrn_reflns_point_group_measured_fraction_max 1.000
_diffrn_reflns_theta_full 66.599
_diffrn_reflns_theta_max 66.599
_diffrn_reflns_theta_min 2.626
_diffrn_source 'micro-focus sealed X-ray tube'
_exptl_absorpt_coefficient_mu 16.696
_exptl_absorpt_correction_T_max 0.18355
_exptl_absorpt_correction_T_min 0.08288
_exptl_absorpt_correction_type multi-scan
_exptl_absorpt_process_details
;
CrysAlisPro 1.171.38.46 (Rigaku Oxford Diffraction, 2015)
Spherical absorption correction
 using equivalent radius and absorption coefficient.
Empirical absorption correction using spherical harmonics,
 implemented in SCALE3 ABSPACK scaling algorithm.
;
_exptl_crystal_colour yellow
_exptl_crystal_density_diffrn 1.871
_exptl_crystal_description plate
_exptl_crystal_F_000 1440
_exptl_crystal_size_max 0.658
_exptl_crystal_size_mid 0.197
_exptl_crystal_size_min 0.088
_refine_diff_density_rms 0.186
_refine_ls_extinction_method none
_refine_ls_goodness_of_fit_ref 1.104
_refine_ls_hydrogen_treatment constr
_refine_ls_matrix_type full
_refine_ls_number_parameters 661
_refine_ls_number_reflns 9451
_refine_ls_number_restraints 124
_refine_ls_restrained_S_all 1.099
_refine_ls_R_factor_all 0.0535
_refine_ls_R_factor_gt 0.0514
_refine_ls_shift/su_max 0.001
_refine_ls_shift/su_mean 0.000
_refine_ls_structure_factor_coef Fsqd
_refine_ls_weighting_details 'w=1/[\s^2^(Fo^2^)+(0.0850P)^2^+10.3642P] where P=(Fo^2^+2Fc^2^)/3'
_refine_ls_weighting_scheme calc
_refine_ls_wR_factor_gt 0.1453
_refine_ls_wR_factor_ref 0.1477
_reflns_Friedel_coverage 0.000
_reflns_number_gt 8863
_reflns_number_total 9451
_reflns_threshold_expression 'I > 2\s(I)'
_cod_data_source_file c7cc08776d2.cif
_cod_data_source_block 4b
_cod_original_cell_volume 2675.28(12)
_cod_database_code 7120980
_shelx_shelxl_version_number 2016/6
_shelx_space_group_comment
;
The symmetry employed for this shelxl refinement is uniquely defined
by the following loop, which should always be used as a source of
symmetry information in preference to the above space-group names.
They are only intended as comments.
;

loop_
_space_group_symop_operation_xyz
'x, y, z'
'-x, -y, -z'

loop_
_atom_site_label
_atom_site_type_symbol
_atom_site_fract_x
_atom_site_fract_y
_atom_site_fract_z
_atom_site_U_iso_or_equiv
_atom_site_adp_type
_atom_site_occupancy
_atom_site_site_symmetry_order
_atom_site_calc_flag
_atom_site_refinement_flags_posn
_atom_site_refinement_flags_adp
_atom_site_refinement_flags_occupancy
_atom_site_disorder_assembly
_atom_site_disorder_group
W1 W 0.75713(3) 0.13658(2) 0.73763(2) 0.03653(12) Uani 1 1 d . . . . .
W2 W 0.73398(3) 0.37852(2) 0.26674(2) 0.03593(12) Uani 1 1 d D . . . .
Te1 Te 0.54853(7) 0.10070(7) 0.91097(4) 0.0830(3) Uani 1 1 d . . . . .
O4 O 1.0019(5) 0.3371(5) 0.3458(4) 0.0619(15) Uani 1 1 d . . . . .
N10 N 0.7308(6) 0.2204(4) 0.2990(3) 0.0392(12) Uani 1 1 d . . . . .
N11 N 0.6332(5) 0.3633(4) 0.3798(3) 0.0367(12) Uani 1 1 d . . . . .
C1 C 0.6723(8) 0.1275(6) 0.8246(5) 0.0515(18) Uani 1 1 d . . . . .
N2 N 1.0394(5) 0.1352(4) 0.7479(4) 0.0422(13) Uani 1 1 d . . . . .
N5 N 0.8473(5) 0.1375(4) 0.6226(3) 0.0378(12) Uani 1 1 d . . . . .
N4 N 0.9000(6) 0.3026(4) 0.6731(3) 0.0422(13) Uani 1 1 d . . . . .
N8 N 0.4656(5) 0.3490(4) 0.2462(4) 0.0424(13) Uani 1 1 d . . . . .
N6 N 0.9534(5) 0.1711(4) 0.6081(3) 0.0400(12) Uani 1 1 d . . . . .
N3 N 0.7889(6) 0.2874(4) 0.7024(3) 0.0407(12) Uani 1 1 d . . . . .
N9 N 0.6246(6) 0.1934(4) 0.3245(3) 0.0426(13) Uani 1 1 d . . . . .
N7 N 0.5445(5) 0.4045(4) 0.2105(3) 0.0388(12) Uani 1 1 d . . . . .
O2 O 0.4845(5) 0.2049(6) 0.6566(4) 0.076(2) Uani 1 1 d . . . . .
N12 N 0.5350(5) 0.3206(4) 0.3886(3) 0.0386(12) Uani 1 1 d . . . . .
N1 N 0.9524(6) 0.0905(4) 0.7882(3) 0.0388(12) Uani 1 1 d . . . . .
C7 C 0.6976(12) 0.2551(7) 1.0827(6) 0.084(3) Uani 1 1 d . . . . .
H7 H 0.726148 0.283852 1.115805 0.101 Uiso 1 1 calc R U . . .
O1 O 0.7318(8) -0.0820(5) 0.7735(5) 0.087(2) Uani 1 1 d . . . . .
C121 C 0.6397(7) 0.3946(5) 0.4413(4) 0.0396(14) Uani 1 1 d . . . . .
C114 C 0.6460(8) 0.0939(5) 0.3410(5) 0.0481(17) Uani 1 1 d . . . . .
C116 C 0.8176(7) 0.1382(5) 0.3004(4) 0.0427(15) Uani 1 1 d . . . . .
C119 C 0.4802(7) 0.3288(5) 0.4542(4) 0.0451(16) Uani 1 1 d . . . . .
C118 C 0.3674(8) 0.2918(7) 0.4791(5) 0.058(2) Uani 1 1 d . . . . .
H11A H 0.310314 0.309607 0.433293 0.088 Uiso 1 1 calc R U . . .
H11B H 0.327584 0.321547 0.516259 0.088 Uiso 1 1 calc R U . . .
H11C H 0.392298 0.220610 0.503795 0.088 Uiso 1 1 calc R U . . .
C3 C 0.7447(8) -0.0030(7) 0.7597(5) 0.057(2) Uani 1 1 d . . . . .
C031 C 0.8258(8) 0.1086(5) 0.5612(4) 0.0475(17) Uani 1 1 d . . . . .
C117 C 0.9444(8) 0.1395(6) 0.2755(5) 0.056(2) Uani 1 1 d . . . . .
H11D H 0.938611 0.179309 0.220408 0.084 Uiso 1 1 calc R U . . .
H11E H 0.992517 0.072656 0.283123 0.084 Uiso 1 1 calc R U . . .
H11F H 0.983979 0.167311 0.306930 0.084 Uiso 1 1 calc R U . . .
C115 C 0.7679(8) 0.0578(6) 0.3262(5) 0.0521(18) Uani 1 1 d . . . . .
H115 H 0.808207 -0.008084 0.332585 0.063 Uiso 1 1 calc R U . . .
C10 C 0.9465(9) -0.0428(7) 0.9145(5) 0.058(2) Uani 1 1 d . . . . .
H10A H 0.873569 -0.001414 0.926917 0.087 Uiso 1 1 calc R U . . .
H10B H 1.000818 -0.080767 0.962064 0.087 Uiso 1 1 calc R U . . .
H10C H 0.922722 -0.087334 0.892073 0.087 Uiso 1 1 calc R U . . .
C111 C 0.3612(7) 0.3763(6) 0.1999(5) 0.0511(18) Uani 1 1 d . . . . .
C109 C 0.4838(7) 0.4688(6) 0.1406(4) 0.0478(17) Uani 1 1 d . . . . .
C13 C 1.1510(7) 0.0917(6) 0.7909(5) 0.0516(18) Uani 1 1 d . . . . .
C21 C 0.9943(8) 0.1612(6) 0.5409(5) 0.0509(18) Uani 1 1 d . . . . .
B2 B 0.5061(8) 0.2703(6) 0.3308(5) 0.0465(19) Uani 1 1 d . . . . .
H2 H 0.440076 0.237414 0.349340 0.056 Uiso 1 1 calc R U . . .
C17 C 0.7845(9) 0.4461(6) 0.6760(5) 0.063(2) Uani 1 1 d . . . . .
H17 H 0.757779 0.512906 0.671448 0.076 Uiso 1 1 calc R U . . .
C11 C 1.0126(8) 0.0212(6) 0.8559(4) 0.0476(17) Uani 1 1 d . . . . .
C16 C 0.8961(9) 0.3984(5) 0.6573(5) 0.055(2) Uani 1 1 d . . . . .
C18 C 0.7186(8) 0.3746(6) 0.7031(5) 0.0518(19) Uani 1 1 d . . . . .
C113 C 0.5517(9) 0.0383(6) 0.3700(6) 0.063(2) Uani 1 1 d . . . . .
H11G H 0.530125 0.042444 0.421039 0.095 Uiso 1 1 calc R U . . .
H11H H 0.585258 -0.030274 0.374788 0.095 Uiso 1 1 calc R U . . .
H11I H 0.478692 0.066788 0.333109 0.095 Uiso 1 1 calc R U . . .
C19 C 0.5912(9) 0.3855(7) 0.7301(6) 0.068(2) Uani 1 1 d . . . . .
H19A H 0.537891 0.374929 0.693440 0.102 Uiso 1 1 calc R U . . .
H19B H 0.559150 0.451313 0.732413 0.102 Uiso 1 1 calc R U . . .
H19C H 0.594281 0.337186 0.781950 0.102 Uiso 1 1 calc R U . . .
C2 C 0.5855(8) 0.1821(7) 0.6832(4) 0.0535(19) Uani 1 1 d . . . . .
C048 C 0.7163(9) 0.0677(7) 0.5557(5) 0.062(2) Uani 1 1 d . . . . .
H04A H 0.728754 0.003723 0.596393 0.093 Uiso 1 1 calc R U . . .
H04B H 0.708829 0.060717 0.504481 0.093 Uiso 1 1 calc R U . . .
H04C H 0.641636 0.112502 0.562683 0.093 Uiso 1 1 calc R U . . .
C122 C 0.7379(8) 0.4410(7) 0.4547(5) 0.057(2) Uani 1 1 d . . . . .
H12A H 0.817444 0.402623 0.447120 0.086 Uiso 1 1 calc R U . . .
H12B H 0.738562 0.442557 0.507896 0.086 Uiso 1 1 calc R U . . .
H12C H 0.721015 0.507728 0.417587 0.086 Uiso 1 1 calc R U . . .
C14 C 1.2681(8) 0.1226(8) 0.7633(6) 0.065(2) Uani 1 1 d . . . . .
H14A H 1.266739 0.139864 0.706583 0.098 Uiso 1 1 calc R U . . .
H14B H 1.339839 0.068335 0.788012 0.098 Uiso 1 1 calc R U . . .
H14C H 1.271563 0.179198 0.777752 0.098 Uiso 1 1 calc R U . . .
C110 C 0.3694(7) 0.4515(6) 0.1321(5) 0.0543(19) Uani 1 1 d . . . . .
H110 H 0.309871 0.484303 0.088897 0.065 Uiso 1 1 calc R U . . .
C052 C 0.9168(8) 0.1211(6) 0.5100(4) 0.0530(19) Uani 1 1 d . . . . .
H052 H 0.924267 0.105423 0.463576 0.064 Uiso 1 1 calc R U . . .
C108 C 0.5415(8) 0.5431(7) 0.0840(5) 0.057(2) Uani 1 1 d . . . . .
H10D H 0.561645 0.585580 0.110030 0.085 Uiso 1 1 calc R U . . .
H10E H 0.483769 0.582711 0.038282 0.085 Uiso 1 1 calc R U . . .
H10F H 0.615979 0.508350 0.067533 0.085 Uiso 1 1 calc R U . . .
C120 C 0.5432(7) 0.3747(6) 0.4878(4) 0.0486(17) Uani 1 1 d . . . . .
H120 H 0.525399 0.390183 0.533664 0.058 Uiso 1 1 calc R U . . .
C12 C 1.1355(8) 0.0201(6) 0.8589(5) 0.0540(19) Uani 1 1 d . . . . .
H12 H 1.196786 -0.021405 0.899429 0.065 Uiso 1 1 calc R U . . .
C9 C 0.7111(9) 0.2129(7) 0.9656(5) 0.063(2) Uani 1 1 d . . . . .
H9 H 0.749362 0.213375 0.919260 0.075 Uiso 1 1 calc R U . . .
C8 C 0.7525(10) 0.2557(7) 1.0158(6) 0.072(3) Uani 1 1 d . . . . .
H8 H 0.818074 0.284781 1.003037 0.086 Uiso 1 1 calc R U . . .
C124 C 0.9018(8) 0.3498(5) 0.3203(4) 0.0472(17) Uani 1 1 d . . . . .
B1 B 1.0028(7) 0.2150(7) 0.6646(5) 0.0438(18) Uani 1 1 d . . . . .
H1 H 1.075207 0.238177 0.644125 0.053 Uiso 1 1 calc R U . . .
C5 C 0.5549(10) 0.1697(8) 1.0536(5) 0.071(3) Uani 1 1 d . . . . .
H5 H 0.488134 0.141997 1.065897 0.086 Uiso 1 1 calc R U . . .
C15 C 1.0033(11) 0.4398(7) 0.6240(7) 0.086(4) Uani 1 1 d . . . . .
H15A H 1.075575 0.407552 0.661372 0.130 Uiso 1 1 calc R U . . .
H15B H 0.981577 0.510161 0.614505 0.130 Uiso 1 1 calc R U . . .
H15C H 1.020756 0.427816 0.574953 0.130 Uiso 1 1 calc R U . . .
C6 C 0.5974(12) 0.2118(8) 1.1041(6) 0.084(3) Uani 1 1 d . . . . .
H6 H 0.560682 0.211361 1.150910 0.100 Uiso 1 1 calc R U . . .
C20 C 1.1119(8) 0.1870(8) 0.5096(5) 0.070(3) Uani 1 1 d . . . . .
H20A H 1.103835 0.256308 0.500333 0.104 Uiso 1 1 calc R U . . .
H20B H 1.125045 0.173771 0.460677 0.104 Uiso 1 1 calc R U . . .
H20C H 1.181398 0.147238 0.547890 0.104 Uiso 1 1 calc R U . . .
C4 C 0.6129(9) 0.1693(7) 0.9843(5) 0.060(2) Uani 1 1 d . . . . .
C112 C 0.2560(9) 0.3271(8) 0.2234(7) 0.078(3) Uani 1 1 d . . . . .
H11J H 0.287175 0.256465 0.235249 0.116 Uiso 1 1 calc R U . . .
H11K H 0.191725 0.353591 0.180282 0.116 Uiso 1 1 calc R U . . .
H11L H 0.222484 0.340114 0.269437 0.116 Uiso 1 1 calc R U . . .
C102 C 0.9070(8) 0.5805(5) 0.0826(4) 0.068(3) Uani 0.895(2) 1 d G U P A 1
C103 C 0.9873(8) 0.5982(7) 0.1323(4) 0.093(4) Uani 0.895(2) 1 d G U P A 1
H103 H 1.048103 0.545359 0.166782 0.111 Uiso 0.895(2) 1 calc R U P A 1
C104 C 0.9768(10) 0.6949(8) 0.1306(5) 0.111(5) Uani 0.895(2) 1 d G U P A 1
H104 H 1.030478 0.706808 0.163833 0.133 Uiso 0.895(2) 1 calc R U P A 1
C105 C 0.8859(12) 0.7739(5) 0.0791(6) 0.116(5) Uani 0.895(2) 1 d G U P A 1
H105 H 0.878829 0.838631 0.077915 0.140 Uiso 0.895(2) 1 calc R U P A 1
C106 C 0.8056(9) 0.7562(5) 0.0294(6) 0.114(5) Uani 0.895(2) 1 d G U P A 1
H106 H 0.744801 0.809006 -0.005054 0.137 Uiso 0.895(2) 1 calc R U P A 1
C107 C 0.8162(7) 0.6594(6) 0.0312(4) 0.085(3) Uani 0.895(2) 1 d G U P A 1
H107 H 0.762424 0.647558 -0.002106 0.102 Uiso 0.895(2) 1 calc R U P A 1
Te2 Te 0.92297(6) 0.43443(5) 0.08413(4) 0.0571(2) Uani 0.895(2) 1 d . . P A 1
O3 O 0.7148(8) 0.5994(5) 0.2430(5) 0.068(2) Uani 0.895(2) 1 d . . P A 1
C123 C 0.7208(18) 0.5241(8) 0.2504(7) 0.045(2) Uani 0.895(2) 1 d . U P A 1
C101 C 0.8151(11) 0.3993(9) 0.1800(7) 0.044(2) Uani 0.895(2) 1 d . U P A 1
C12A C 0.72(2) 0.504(5) 0.261(7) 0.06(2) Uiso 0.105(2) 1 d D U P A 2
Te2A Te 0.7190(15) 0.6553(13) 0.2223(10) 0.153(6) Uiso 0.105(2) 1 d D . P A 2
C10A C 0.867(8) 0.670(10) 0.150(7) 0.125(13) Uiso 0.105(2) 1 d DG U P A 2
C10B C 0.981(12) 0.654(9) 0.189(5) 0.128(15) Uiso 0.105(2) 1 d G U P A 2
C10C C 1.080(8) 0.676(10) 0.147(9) 0.15(5) Uiso 0.105(2) 1 d G U P A 2
C10D C 1.065(10) 0.715(11) 0.064(8) 0.16(5) Uiso 0.105(2) 1 d G U P A 2
C10E C 0.951(13) 0.731(11) 0.024(5) 0.18(5) Uiso 0.105(2) 1 d G U P A 2
C10F C 0.851(8) 0.709(11) 0.067(7) 0.19(6) Uiso 0.105(2) 1 d G U P A 2
C12B C 0.839(12) 0.382(11) 0.175(6) 0.05(2) Uiso 0.105(2) 1 d D U P A 2
O3A O 0.915(8) 0.369(10) 0.132(6) 0.15(4) Uiso 0.105(2) 1 d D . P A 2

loop_
_atom_site_aniso_label
_atom_site_aniso_U_11
_atom_site_aniso_U_22
_atom_site_aniso_U_33
_atom_site_aniso_U_23
_atom_site_aniso_U_13
_atom_site_aniso_U_12
W1 0.04270(19) 0.03712(18) 0.03189(18) -0.01258(13) 0.00514(12) -0.01315(13)
W2 0.04159(19) 0.03229(18) 0.03264(18) -0.01134(13) 0.00466(12) -0.00721(13)
Te1 0.0856(5) 0.1500(7) 0.0517(3) -0.0538(4) 0.0307(3) -0.0721(5)
O4 0.045(3) 0.071(4) 0.061(3) -0.012(3) -0.009(3) -0.014(3)
N10 0.050(3) 0.027(3) 0.040(3) -0.013(2) 0.005(2) -0.009(2)
N11 0.042(3) 0.036(3) 0.035(3) -0.015(2) 0.006(2) -0.012(2)
C1 0.059(4) 0.054(4) 0.043(4) -0.014(3) 0.003(3) -0.020(4)
N2 0.041(3) 0.035(3) 0.047(3) -0.012(2) -0.003(2) -0.006(2)
N5 0.047(3) 0.037(3) 0.033(3) -0.015(2) 0.006(2) -0.012(2)
N4 0.055(3) 0.027(3) 0.040(3) -0.006(2) -0.003(3) -0.013(2)
N8 0.041(3) 0.037(3) 0.047(3) -0.016(3) -0.006(2) -0.004(2)
N6 0.039(3) 0.042(3) 0.038(3) -0.011(2) 0.009(2) -0.010(2)
N3 0.049(3) 0.035(3) 0.039(3) -0.013(2) 0.002(2) -0.012(2)
N9 0.060(4) 0.026(3) 0.040(3) -0.006(2) 0.000(3) -0.014(2)
N7 0.044(3) 0.034(3) 0.035(3) -0.013(2) -0.004(2) -0.003(2)
O2 0.042(3) 0.119(6) 0.058(4) -0.013(4) -0.006(3) -0.029(3)
N12 0.046(3) 0.035(3) 0.032(3) -0.009(2) 0.007(2) -0.011(2)
N1 0.049(3) 0.034(3) 0.032(3) -0.010(2) 0.000(2) -0.010(2)
C7 0.127(10) 0.049(5) 0.069(6) -0.021(5) -0.032(6) -0.007(6)
O1 0.127(7) 0.058(4) 0.090(5) -0.025(4) 0.004(5) -0.048(4)
C121 0.048(4) 0.035(3) 0.036(3) -0.014(3) 0.006(3) -0.010(3)
C114 0.069(5) 0.033(3) 0.043(4) -0.015(3) -0.002(3) -0.014(3)
C116 0.054(4) 0.032(3) 0.036(3) -0.014(3) 0.000(3) 0.003(3)
C119 0.060(4) 0.038(4) 0.038(4) -0.011(3) 0.010(3) -0.015(3)
C118 0.058(5) 0.066(5) 0.049(4) -0.013(4) 0.016(4) -0.024(4)
C3 0.066(5) 0.059(5) 0.051(4) -0.015(4) 0.005(4) -0.030(4)
C031 0.063(5) 0.040(4) 0.038(4) -0.015(3) -0.002(3) -0.010(3)
C117 0.059(5) 0.041(4) 0.058(5) -0.020(3) 0.003(4) 0.007(3)
C115 0.067(5) 0.036(4) 0.046(4) -0.016(3) -0.002(3) 0.002(3)
C10 0.069(5) 0.054(5) 0.040(4) -0.002(3) -0.005(4) -0.015(4)
C111 0.046(4) 0.046(4) 0.059(5) -0.022(4) -0.002(3) -0.003(3)
C109 0.054(4) 0.047(4) 0.037(4) -0.017(3) -0.003(3) 0.000(3)
C13 0.048(4) 0.054(4) 0.053(4) -0.018(4) -0.004(3) -0.014(3)
C21 0.053(4) 0.047(4) 0.039(4) -0.002(3) 0.004(3) -0.007(3)
B2 0.046(4) 0.038(4) 0.051(5) -0.008(4) -0.004(4) -0.014(3)
C17 0.090(7) 0.031(4) 0.060(5) -0.016(3) -0.012(5) -0.002(4)
C11 0.061(5) 0.042(4) 0.033(3) -0.012(3) -0.003(3) -0.004(3)
C16 0.082(6) 0.030(3) 0.049(4) -0.003(3) -0.017(4) -0.023(4)
C18 0.069(5) 0.035(4) 0.043(4) -0.015(3) -0.004(3) 0.002(3)
C113 0.086(6) 0.037(4) 0.068(5) -0.014(4) 0.002(5) -0.026(4)
C19 0.070(6) 0.059(5) 0.069(6) -0.031(4) 0.013(4) 0.006(4)
C2 0.063(5) 0.062(5) 0.034(4) -0.009(3) 0.016(3) -0.024(4)
C048 0.081(6) 0.072(6) 0.053(5) -0.035(4) 0.006(4) -0.035(5)
C122 0.064(5) 0.071(5) 0.054(4) -0.037(4) 0.008(4) -0.027(4)
C14 0.043(4) 0.080(6) 0.075(6) -0.027(5) -0.002(4) -0.019(4)
C110 0.047(4) 0.063(5) 0.045(4) -0.017(4) -0.011(3) -0.003(4)
C052 0.066(5) 0.056(4) 0.031(3) -0.016(3) 0.006(3) -0.003(4)
C108 0.063(5) 0.058(5) 0.041(4) -0.014(4) -0.004(4) -0.005(4)
C120 0.061(5) 0.046(4) 0.042(4) -0.019(3) 0.017(3) -0.017(3)
C12 0.054(4) 0.054(5) 0.046(4) -0.012(3) -0.009(3) -0.009(4)
C9 0.077(6) 0.053(5) 0.051(5) -0.015(4) -0.012(4) -0.008(4)
C8 0.088(7) 0.052(5) 0.065(5) -0.020(4) -0.017(5) -0.001(5)
C124 0.062(5) 0.030(3) 0.044(4) -0.006(3) 0.011(3) -0.009(3)
B1 0.037(4) 0.048(4) 0.047(4) -0.014(4) 0.003(3) -0.015(3)
C5 0.078(6) 0.084(7) 0.045(4) -0.026(4) 0.002(4) -0.004(5)
C15 0.113(9) 0.045(5) 0.093(8) 0.003(5) -0.008(7) -0.043(6)
C6 0.126(10) 0.059(6) 0.052(5) -0.030(4) 0.002(6) 0.012(6)
C20 0.053(5) 0.089(7) 0.051(5) -0.006(5) 0.020(4) -0.013(4)
C4 0.071(5) 0.065(5) 0.043(4) -0.025(4) 0.000(4) -0.009(4)
C112 0.059(5) 0.077(7) 0.089(7) -0.011(5) -0.018(5) -0.027(5)
C102 0.081(7) 0.078(7) 0.055(5) -0.026(5) 0.029(5) -0.035(6)
C103 0.131(10) 0.099(9) 0.067(7) -0.033(6) 0.024(7) -0.059(8)
C104 0.181(13) 0.119(11) 0.070(7) -0.048(7) 0.036(8) -0.081(10)
C105 0.192(15) 0.097(10) 0.093(9) -0.051(8) 0.077(10) -0.071(10)
C106 0.128(12) 0.073(8) 0.124(11) -0.019(8) 0.055(10) -0.018(8)
C107 0.093(8) 0.071(7) 0.087(8) -0.021(6) 0.031(7) -0.022(6)
Te2 0.0625(4) 0.0689(4) 0.0462(3) -0.0247(3) 0.0199(3) -0.0217(3)
O3 0.094(5) 0.031(4) 0.078(5) -0.009(3) 0.012(4) -0.029(3)
C123 0.043(4) 0.043(5) 0.047(5) -0.010(4) 0.002(4) -0.013(6)
C101 0.040(6) 0.048(6) 0.043(5) -0.019(4) 0.004(4) -0.004(5)

loop_
_atom_type_symbol
_atom_type_description
_atom_type_scat_dispersion_real
_atom_type_scat_dispersion_imag
_atom_type_scat_source
C C 0.0181 0.0091 'International Tables Vol C Tables 4.2.6.8 and 6.1.1.4'
H H 0.0000 0.0000 'International Tables Vol C Tables 4.2.6.8 and 6.1.1.4'
As As -0.9300 1.0051 'International Tables Vol C Tables 4.2.6.8 and 6.1.1.4'
N N 0.0311 0.0180 'International Tables Vol C Tables 4.2.6.8 and 6.1.1.4'
O O 0.0492 0.0322 'International Tables Vol C Tables 4.2.6.8 and 6.1.1.4'
Te Te -0.1759 6.3531 'International Tables Vol C Tables 4.2.6.8 and 6.1.1.4'
W W -5.4734 5.5774 'International Tables Vol C Tables 4.2.6.8 and 6.1.1.4'
B B 0.0090 0.0039 'International Tables Vol C Tables 4.2.6.8 and 6.1.1.4'

loop_
_geom_angle_atom_site_label_1
_geom_angle_atom_site_label_2
_geom_angle_atom_site_label_3
_geom_angle
C1 W1 C2 82.1(3)
C1 W1 C3 82.8(4)
C2 W1 C3 86.9(4)
C1 W1 N1 102.5(3)
C2 W1 N1 175.3(2)
C3 W1 N1 94.5(3)
C1 W1 N3 104.4(3)
C2 W1 N3 95.6(3)
C3 W1 N3 172.6(3)
N1 W1 N3 82.4(2)
C1 W1 N5 172.3(3)
C2 W1 N5 92.5(3)
C3 W1 N5 91.4(3)
N1 W1 N5 83.0(2)
N3 W1 N5 81.5(2)
C101 W2 C124 82.9(5)
C12A W2 C124 84(8)
C12A W2 C12B 95(6)
C124 W2 C12B 79(4)
C101 W2 C123 84.6(6)
C124 W2 C123 86.1(6)
C101 W2 N10 103.7(4)
C12A W2 N10 167(4)
C124 W2 N10 95.7(3)
C12B W2 N10 97(4)
C123 W2 N10 171.6(4)
C101 W2 N7 98.8(5)
C12A W2 N7 98(8)
C124 W2 N7 177.5(2)
C12B W2 N7 102(4)
C123 W2 N7 96.0(6)
N10 W2 N7 82.1(2)
C101 W2 N11 175.2(5)
C12A W2 N11 87(4)
C124 W2 N11 95.2(3)
C12B W2 N11 174(4)
C123 W2 N11 90.8(4)
N10 W2 N11 80.9(2)
N7 W2 N11 83.3(2)
C1 Te1 C4 97.2(3)
C116 N10 N9 108.1(6)
C116 N10 W2 132.2(5)
N9 N10 W2 119.7(4)
C121 N11 N12 107.1(6)
C121 N11 W2 134.3(5)
N12 N11 W2 118.4(4)
W1 C1 Te1 165.5(5)
C13 N2 N1 108.7(6)
C13 N2 B1 130.9(7)
N1 N2 B1 120.2(6)
C031 N5 N6 105.8(6)
C031 N5 W1 135.4(5)
N6 N5 W1 118.7(4)
C16 N4 N3 108.5(7)
C16 N4 B1 131.2(7)
N3 N4 B1 120.3(5)
C111 N8 N7 110.1(6)
C111 N8 B2 130.8(7)
N7 N8 B2 119.0(6)
C21 N6 N5 109.4(6)
C21 N6 B1 130.0(7)
N5 N6 B1 120.5(6)
C18 N3 N4 107.4(6)
C18 N3 W1 132.3(6)
N4 N3 W1 120.3(4)
C114 N9 N10 108.6(6)
C114 N9 B2 129.6(7)
N10 N9 B2 121.8(5)
C109 N7 N8 106.2(6)
C109 N7 W2 132.0(5)
N8 N7 W2 121.7(4)
C119 N12 N11 108.9(6)
C119 N12 B2 130.0(6)
N11 N12 B2 121.1(6)
C11 N1 N2 106.6(6)
C11 N1 W1 132.5(5)
N2 N1 W1 120.9(4)
C8 C7 C6 121.7(10)
C8 C7 H7 119.2
C6 C7 H7 119.2
N11 C121 C120 108.5(6)
N11 C121 C122 123.1(6)
C120 C121 C122 128.4(7)
N9 C114 C115 107.6(7)
N9 C114 C113 123.7(8)
C115 C114 C113 128.7(7)
N10 C116 C115 108.9(7)
N10 C116 C117 123.0(7)
C115 C116 C117 128.1(7)
C120 C119 N12 107.9(7)
C120 C119 C118 130.0(7)
N12 C119 C118 122.0(7)
C119 C118 H11A 109.5
C119 C118 H11B 109.5
H11A C118 H11B 109.5
C119 C118 H11C 109.5
H11A C118 H11C 109.5
H11B C118 H11C 109.5
O1 C3 W1 176.7(9)
N5 C031 C052 109.8(7)
N5 C031 C048 121.4(7)
C052 C031 C048 128.7(7)
C116 C117 H11D 109.5
C116 C117 H11E 109.5
H11D C117 H11E 109.5
C116 C117 H11F 109.5
H11D C117 H11F 109.5
H11E C117 H11F 109.5
C116 C115 C114 106.9(6)
C116 C115 H115 126.6
C114 C115 H115 126.6
C11 C10 H10A 109.5
C11 C10 H10B 109.5
H10A C10 H10B 109.5
C11 C10 H10C 109.5
H10A C10 H10C 109.5
H10B C10 H10C 109.5
N8 C111 C110 108.2(7)
N8 C111 C112 122.3(8)
C110 C111 C112 129.5(8)
N7 C109 C110 109.1(7)
N7 C109 C108 121.8(7)
C110 C109 C108 129.1(7)
N2 C13 C12 108.0(7)
N2 C13 C14 122.5(7)
C12 C13 C14 129.4(8)
N6 C21 C052 108.6(7)
N6 C21 C20 122.9(8)
C052 C21 C20 128.4(8)
N12 B2 N9 109.5(6)
N12 B2 N8 110.0(6)
N9 B2 N8 107.2(7)
N12 B2 H2 110.1
N9 B2 H2 110.1
N8 B2 H2 110.1
C16 C17 C18 106.2(7)
C16 C17 H17 126.9
C18 C17 H17 126.9
N1 C11 C12 109.9(7)
N1 C11 C10 121.3(7)
C12 C11 C10 128.9(7)
N4 C16 C17 108.9(8)
N4 C16 C15 121.8(9)
C17 C16 C15 129.3(8)
N3 C18 C17 109.0(8)
N3 C18 C19 121.6(8)
C17 C18 C19 129.4(8)
C114 C113 H11G 109.5
C114 C113 H11H 109.5
H11G C113 H11H 109.5
C114 C113 H11I 109.5
H11G C113 H11I 109.5
H11H C113 H11I 109.5
C18 C19 H19A 109.5
C18 C19 H19B 109.5
H19A C19 H19B 109.5
C18 C19 H19C 109.5
H19A C19 H19C 109.5
H19B C19 H19C 109.5
O2 C2 W1 175.5(7)
C031 C048 H04A 109.5
C031 C048 H04B 109.5
H04A C048 H04B 109.5
C031 C048 H04C 109.5
H04A C048 H04C 109.5
H04B C048 H04C 109.5
C121 C122 H12A 109.5
C121 C122 H12B 109.5
H12A C122 H12B 109.5
C121 C122 H12C 109.5
H12A C122 H12C 109.5
H12B C122 H12C 109.5
C13 C14 H14A 109.5
C13 C14 H14B 109.5
H14A C14 H14B 109.5
C13 C14 H14C 109.5
H14A C14 H14C 109.5
H14B C14 H14C 109.5
C111 C110 C109 106.3(7)
C111 C110 H110 126.8
C109 C110 H110 126.8
C21 C052 C031 106.3(7)
C21 C052 H052 126.9
C031 C052 H052 126.9
C109 C108 H10D 109.5
C109 C108 H10E 109.5
H10D C108 H10E 109.5
C109 C108 H10F 109.5
H10D C108 H10F 109.5
H10E C108 H10F 109.5
C119 C120 C121 107.5(7)
C119 C120 H120 126.2
C121 C120 H120 126.2
C11 C12 C13 106.8(7)
C11 C12 H12 126.6
C13 C12 H12 126.6
C8 C9 C4 120.4(10)
C8 C9 H9 119.8
C4 C9 H9 119.8
C7 C8 C9 120.0(11)
C7 C8 H8 120.0
C9 C8 H8 120.0
O4 C124 W2 174.7(6)
N6 B1 N2 109.7(6)
N6 B1 N4 110.0(6)
N2 B1 N4 107.5(6)
N6 B1 H1 109.9
N2 B1 H1 109.9
N4 B1 H1 109.9
C6 C5 C4 119.9(11)
C6 C5 H5 120.0
C4 C5 H5 120.0
C16 C15 H15A 109.5
C16 C15 H15B 109.5
H15A C15 H15B 109.5
C16 C15 H15C 109.5
H15A C15 H15C 109.5
H15B C15 H15C 109.5
C5 C6 C7 118.5(10)
C5 C6 H6 120.8
C7 C6 H6 120.8
C21 C20 H20A 109.5
C21 C20 H20B 109.5
H20A C20 H20B 109.5
C21 C20 H20C 109.5
H20A C20 H20C 109.5
H20B C20 H20C 109.5
C9 C4 C5 119.6(9)
C9 C4 Te1 121.9(6)
C5 C4 Te1 118.6(8)
C111 C112 H11J 109.5
C111 C112 H11K 109.5
H11J C112 H11K 109.5
C111 C112 H11L 109.5
H11J C112 H11L 109.5
H11K C112 H11L 109.5
C103 C102 C107 120.0
C103 C102 Te2 120.4(5)
C107 C102 Te2 119.6(5)
C104 C103 C102 120.0
C104 C103 H103 120.0
C102 C103 H103 120.0
C103 C104 C105 120.0
C103 C104 H104 120.0
C105 C104 H104 120.0
C106 C105 C104 120.0
C106 C105 H105 120.0
C104 C105 H105 120.0
C105 C106 C107 120.0
C105 C106 H106 120.0
C107 C106 H106 120.0
C106 C107 C102 120.0
C106 C107 H107 120.0
C102 C107 H107 120.0
C101 Te2 C102 94.7(4)
O3 C123 W2 178.9(14)
W2 C101 Te2 172.3(9)
W2 C12A Te2A 164(6)
C12A Te2A C10A 107(6)
C10B C10A C10F 120.0
C10B C10A Te2A 115(8)
C10F C10A Te2A 124(8)
C10C C10B C10A 120.0
C10B C10C C10D 120.0
C10E C10D C10C 120.0
C10D C10E C10F 120.0
C10E C10F C10A 120.0
O3A C12B W2 167(10)

loop_
_geom_bond_atom_site_label_1
_geom_bond_atom_site_label_2
_geom_bond_distance
W1 C1 1.805(8)
W1 C2 1.997(9)
W1 C3 2.004(9)
W1 N1 2.207(6)
W1 N3 2.222(6)
W1 N5 2.287(6)
W2 C101 1.773(11)
W2 C12A 1.79(2)
W2 C124 1.984(8)
W2 C12B 2.01(2)
W2 C123 2.034(10)
W2 N10 2.219(5)
W2 N7 2.229(6)
W2 N11 2.287(6)
Te1 C1 2.078(8)
Te1 C4 2.119(9)
O4 C124 1.152(10)
N10 C116 1.339(9)
N10 N9 1.373(9)
N11 C121 1.332(9)
N11 N12 1.380(8)
N2 C13 1.351(10)
N2 N1 1.381(9)
N2 B1 1.542(10)
N5 C031 1.343(9)
N5 N6 1.387(8)
N4 C16 1.334(9)
N4 N3 1.387(9)
N4 B1 1.544(10)
N8 C111 1.323(10)
N8 N7 1.368(9)
N8 B2 1.557(10)
N6 C21 1.324(10)
N6 B1 1.534(10)
N3 C18 1.330(9)
N9 C114 1.353(9)
N9 B2 1.540(11)
N7 C109 1.349(9)
O2 C2 1.146(10)
N12 C119 1.349(9)
N12 B2 1.530(10)
N1 C11 1.343(9)
C7 C8 1.341(16)
C7 C6 1.415(18)
C7 H7 0.9300
O1 C3 1.154(11)
C121 C120 1.390(10)
C121 C122 1.486(10)
C114 C115 1.388(12)
C114 C113 1.484(12)
C116 C115 1.377(11)
C116 C117 1.484(11)
C119 C120 1.348(11)
C119 C118 1.505(11)
C118 H11A 0.9600
C118 H11B 0.9600
C118 H11C 0.9600
C031 C052 1.372(11)
C031 C048 1.509(11)
C117 H11D 0.9600
C117 H11E 0.9600
C117 H11F 0.9600
C115 H115 0.9300
C10 C11 1.494(12)
C10 H10A 0.9600
C10 H10B 0.9600
C10 H10C 0.9600
C111 C110 1.370(12)
C111 C112 1.519(12)
C109 C110 1.380(12)
C109 C108 1.506(12)
C13 C12 1.369(12)
C13 C14 1.519(11)
C21 C052 1.370(12)
C21 C20 1.512(11)
B2 H2 0.9800
C17 C16 1.366(14)
C17 C18 1.393(13)
C17 H17 0.9300
C11 C12 1.367(12)
C16 C15 1.512(13)
C18 C19 1.488(12)
C113 H11G 0.9600
C113 H11H 0.9600
C113 H11I 0.9600
C19 H19A 0.9600
C19 H19B 0.9600
C19 H19C 0.9600
C048 H04A 0.9600
C048 H04B 0.9600
C048 H04C 0.9600
C122 H12A 0.9600
C122 H12B 0.9600
C122 H12C 0.9600
C14 H14A 0.9600
C14 H14B 0.9600
C14 H14C 0.9600
C110 H110 0.9300
C052 H052 0.9300
C108 H10D 0.9600
C108 H10E 0.9600
C108 H10F 0.9600
C120 H120 0.9300
C12 H12 0.9300
C9 C8 1.392(12)
C9 C4 1.392(14)
C9 H9 0.9300
C8 H8 0.9300
B1 H1 0.9800
C5 C6 1.393(15)
C5 C4 1.398(12)
C5 H5 0.9300
C15 H15A 0.9600
C15 H15B 0.9600
C15 H15C 0.9600
C6 H6 0.9300
C20 H20A 0.9600
C20 H20B 0.9600
C20 H20C 0.9600
C112 H11J 0.9600
C112 H11K 0.9600
C112 H11L 0.9600
C102 C103 1.3900
C102 C107 1.3900
C102 Te2 2.105(6)
C103 C104 1.3900
C103 H103 0.9300
C104 C105 1.3900
C104 H104 0.9300
C105 C106 1.3900
C105 H105 0.9300
C106 C107 1.3900
C106 H106 0.9300
C107 H107 0.9300
Te2 C101 2.094(11)
O3 C123 1.057(12)
C12A Te2A 2.093(14)
Te2A C10A 2.11(2)
C10A C10B 1.3900
C10A C10F 1.3900
C10B C10C 1.3900
C10C C10D 1.3900
C10D C10E 1.3900
C10E C10F 1.3900
C12B O3A 1.16(2)

loop_
_geom_torsion_atom_site_label_1
_geom_torsion_atom_site_label_2
_geom_torsion_atom_site_label_3
_geom_torsion_atom_site_label_4
_geom_torsion
C2 W1 C1 Te1 44(2)
C3 W1 C1 Te1 -44(2)
N1 W1 C1 Te1 -137.0(19)
N3 W1 C1 Te1 137.8(19)
C031 N5 N6 C21 -0.7(8)
W1 N5 N6 C21 177.0(5)
C031 N5 N6 B1 177.1(6)
W1 N5 N6 B1 -5.2(8)
C16 N4 N3 C18 0.6(8)
B1 N4 N3 C18 -179.9(6)
C16 N4 N3 W1 -179.4(5)
B1 N4 N3 W1 0.1(8)
C116 N10 N9 C114 -0.6(8)
W2 N10 N9 C114 -179.5(5)
C116 N10 N9 B2 179.5(6)
W2 N10 N9 B2 0.6(8)
C111 N8 N7 C109 1.1(8)
B2 N8 N7 C109 -177.2(6)
C111 N8 N7 W2 -177.7(5)
B2 N8 N7 W2 4.0(8)
C121 N11 N12 C119 1.8(7)
W2 N11 N12 C119 -173.2(4)
C121 N11 N12 B2 -175.9(6)
W2 N11 N12 B2 9.1(8)
C13 N2 N1 C11 0.9(8)
B1 N2 N1 C11 176.5(6)
C13 N2 N1 W1 -178.6(5)
B1 N2 N1 W1 -3.0(9)
N12 N11 C121 C120 -1.9(8)
W2 N11 C121 C120 171.9(5)
N12 N11 C121 C122 177.2(7)
W2 N11 C121 C122 -9.0(11)
N10 N9 C114 C115 0.5(8)
B2 N9 C114 C115 -179.6(7)
N10 N9 C114 C113 -179.9(7)
B2 N9 C114 C113 0.0(12)
N9 N10 C116 C115 0.4(8)
W2 N10 C116 C115 179.2(5)
N9 N10 C116 C117 179.2(6)
W2 N10 C116 C117 -2.0(10)
N11 N12 C119 C120 -0.9(8)
B2 N12 C119 C120 176.5(7)
N11 N12 C119 C118 178.3(7)
B2 N12 C119 C118 -4.3(12)
N6 N5 C031 C052 1.3(8)
W1 N5 C031 C052 -175.8(5)
N6 N5 C031 C048 -179.7(7)
W1 N5 C031 C048 3.1(11)
N10 C116 C115 C114 -0.1(8)
C117 C116 C115 C114 -178.8(7)
N9 C114 C115 C116 -0.3(8)
C113 C114 C115 C116 -179.8(8)
N7 N8 C111 C110 -0.2(9)
B2 N8 C111 C110 177.8(7)
N7 N8 C111 C112 179.4(8)
B2 N8 C111 C112 -2.6(13)
N8 N7 C109 C110 -1.6(8)
W2 N7 C109 C110 177.1(5)
N8 N7 C109 C108 179.9(7)
W2 N7 C109 C108 -1.4(11)
N1 N2 C13 C12 -0.6(9)
B1 N2 C13 C12 -175.6(7)
N1 N2 C13 C14 179.5(7)
B1 N2 C13 C14 4.5(13)
N5 N6 C21 C052 -0.1(8)
B1 N6 C21 C052 -177.7(7)
N5 N6 C21 C20 -177.4(7)
B1 N6 C21 C20 5.1(12)
C119 N12 B2 N9 -124.8(8)
N11 N12 B2 N9 52.3(8)
C119 N12 B2 N8 117.7(8)
N11 N12 B2 N8 -65.1(8)
C114 N9 B2 N12 120.5(8)
N10 N9 B2 N12 -59.6(8)
C114 N9 B2 N8 -120.3(8)
N10 N9 B2 N8 59.6(8)
C111 N8 B2 N12 -120.6(8)
N7 N8 B2 N12 57.3(9)
C111 N8 B2 N9 120.6(8)
N7 N8 B2 N9 -61.6(8)
N2 N1 C11 C12 -0.8(8)
W1 N1 C11 C12 178.6(5)
N2 N1 C11 C10 -179.6(7)
W1 N1 C11 C10 -0.3(11)
N3 N4 C16 C17 0.2(9)
B1 N4 C16 C17 -179.2(7)
N3 N4 C16 C15 -179.7(8)
B1 N4 C16 C15 0.9(13)
C18 C17 C16 N4 -0.9(9)
C18 C17 C16 C15 179.0(9)
N4 N3 C18 C17 -1.2(8)
W1 N3 C18 C17 178.8(5)
N4 N3 C18 C19 179.0(7)
W1 N3 C18 C19 -1.0(11)
C16 C17 C18 N3 1.3(9)
C16 C17 C18 C19 -178.9(8)
N8 C111 C110 C109 -0.8(9)
C112 C111 C110 C109 179.7(9)
N7 C109 C110 C111 1.5(9)
C108 C109 C110 C111 179.9(8)
N6 C21 C052 C031 0.9(9)
C20 C21 C052 C031 178.0(8)
N5 C031 C052 C21 -1.4(9)
C048 C031 C052 C21 179.7(8)
N12 C119 C120 C121 -0.3(9)
C118 C119 C120 C121 -179.4(8)
N11 C121 C120 C119 1.4(9)
C122 C121 C120 C119 -177.7(8)
N1 C11 C12 C13 0.4(10)
C10 C11 C12 C13 179.2(8)
N2 C13 C12 C11 0.1(10)
C14 C13 C12 C11 -180.0(9)
C6 C7 C8 C9 -0.1(15)
C4 C9 C8 C7 0.0(14)
C21 N6 B1 N2 -120.5(8)
N5 N6 B1 N2 62.2(8)
C21 N6 B1 N4 121.4(8)
N5 N6 B1 N4 -55.9(8)
C13 N2 B1 N6 116.4(8)
N1 N2 B1 N6 -58.2(8)
C13 N2 B1 N4 -124.0(8)
N1 N2 B1 N4 61.5(8)
C16 N4 B1 N6 -120.7(8)
N3 N4 B1 N6 60.0(8)
C16 N4 B1 N2 119.8(8)
N3 N4 B1 N2 -59.5(8)
C4 C5 C6 C7 1.3(15)
C8 C7 C6 C5 -0.6(15)
C8 C9 C4 C5 0.7(14)
C8 C9 C4 Te1 -178.8(7)
C6 C5 C4 C9 -1.3(14)
C6 C5 C4 Te1 178.2(7)
C107 C102 C103 C104 0.0
Te2 C102 C103 C104 179.5(5)
C102 C103 C104 C105 0.0
C103 C104 C105 C106 0.0
C104 C105 C106 C107 0.0
C105 C106 C107 C102 0.0
C103 C102 C107 C106 0.0
Te2 C102 C107 C106 -179.5(5)
N10 W2 C12A Te2A -168(19)
C10F C10A C10B C10C 0.0
Te2A C10A C10B C10C -171(9)
C10A C10B C10C C10D 0.0
C10B C10C C10D C10E 0.0
C10C C10D C10E C10F 0.0
C10D C10E C10F C10A 0.0
C10B C10A C10F C10E 0.0
Te2A C10A C10F C10E 170(9)
